data_7002247
loop_
_publ_author_name
'L\'opez-Torres, Elena'
'Mendiola, M. Antonia'

_publ_section_title
;
 Structural diversity of benzil bis(benzoylhydrazone): Mononuclear,
 binuclear and trinuclear complexes
;
_journal_issue 37
_journal_name_full 'Dalton Transactions'
_journal_page_first 7639
_journal_page_last 7647
_journal_paper_doi 10.1039/b908662e
_journal_year 2009
_chemical_formula_moiety 'C28 H22 N4 O2'
_chemical_formula_sum 'C28 H22 N4 O2'
_chemical_formula_weight 446.50
_chemical_name_systematic
;
?
;
_space_group_IT_number 2
_symmetry_cell_setting triclinic
_symmetry_space_group_name_Hall '-P 1'
_symmetry_space_group_name_H-M 'P -1'
_atom_sites_solution_hydrogens geom
_atom_sites_solution_primary direct
_atom_sites_solution_secondary difmap
_audit_creation_method SHELXL-97
_cell_angle_alpha 92.021(7)
_cell_angle_beta 96.286(8)
_cell_angle_gamma 90.381(7)
_cell_formula_units_Z 1
_cell_length_a 5.4953(13)
_cell_length_b 7.5979(14)
_cell_length_c 12.975(3)
_cell_measurement_reflns_used 3715
_cell_measurement_temperature 100(2)
_cell_measurement_theta_max 30.89
_cell_measurement_theta_min 3.16
_cell_volume 538.1(2)
_computing_cell_refinement 'Bruker SMART'
_computing_data_collection 'Bruker SMART'
_computing_data_reduction 'Bruker SAINT'
_computing_molecular_graphics 'Bruker SHELXTL'
_computing_publication_material 'Bruker SHELXTL'
_computing_structure_refinement 'SHELXL-97 (Sheldrick, 1997)'
_computing_structure_solution 'SHELXS-97 (Sheldrick, 1990)'
_diffrn_ambient_temperature 100(2)
_diffrn_measured_fraction_theta_full 0.987
_diffrn_measured_fraction_theta_max 0.987
_diffrn_measurement_device_type 'CCD area detector'
_diffrn_measurement_method 'phi and omega scans'
_diffrn_radiation_monochromator graphite
_diffrn_radiation_source 'fine-focus sealed tube'
_diffrn_radiation_type MoK\a
_diffrn_radiation_wavelength 0.71073
_diffrn_reflns_av_R_equivalents 0.0449
_diffrn_reflns_av_sigmaI/netI 0.0365
_diffrn_reflns_limit_h_max 7
_diffrn_reflns_limit_h_min -7
_diffrn_reflns_limit_k_max 6
_diffrn_reflns_limit_k_min -9
_diffrn_reflns_limit_l_max 16
_diffrn_reflns_limit_l_min -16
_diffrn_reflns_number 7558
_diffrn_reflns_theta_full 27.10
_diffrn_reflns_theta_max 27.10
_diffrn_reflns_theta_min 3.06
_exptl_absorpt_coefficient_mu 0.089
_exptl_absorpt_correction_T_max 0.9915
_exptl_absorpt_correction_T_min 0.9780
_exptl_absorpt_correction_type multi-scan
_exptl_crystal_colour yellow
_exptl_crystal_density_diffrn 1.378
_exptl_crystal_density_method 'not measured'
_exptl_crystal_description prismatic
_exptl_crystal_F_000 234
_exptl_crystal_size_max 0.25
_exptl_crystal_size_mid 0.25
_exptl_crystal_size_min 0.10
_refine_diff_density_max 0.297
_refine_diff_density_min -0.294
_refine_diff_density_rms 0.066
_refine_ls_extinction_method none
_refine_ls_goodness_of_fit_ref 1.181
_refine_ls_hydrogen_treatment mixed
_refine_ls_matrix_type full
_refine_ls_number_parameters 198
_refine_ls_number_reflns 2336
_refine_ls_number_restraints 0
_refine_ls_restrained_S_all 1.181
_refine_ls_R_factor_all 0.0681
_refine_ls_R_factor_gt 0.0607
_refine_ls_shift/su_max 0.000
_refine_ls_shift/su_mean 0.000
_refine_ls_structure_factor_coef Fsqd
_refine_ls_weighting_details 'calc w=1/[\s^2^(Fo^2^)+(0.0204P)^2^+1.1627P] where P=(Fo^2^+2Fc^2^)/3'
_refine_ls_weighting_scheme calc
_refine_ls_wR_factor_gt 0.1514
_refine_ls_wR_factor_ref 0.1550
_reflns_number_gt 2023
_reflns_number_total 2336
_reflns_threshold_expression >2sigma(I)
_cod_data_source_file b908662e.txt
_cod_data_source_block datos_0ma
_cod_depositor_comments
;
The following automatic conversions were performed:
'_symmetry_cell_setting' value 'Triclinic' changed to 'triclinic'
according to '/home/saulius/struct/CIF-dictionaries/cif_core.dic'
dictionary named 'cif_core.dic' version 2.4.1 from 2010-06-29.

Automatic conversion script
Id: cif_fix_enum 1527 2010-12-29 10:47:43Z saulius 
;
_cod_original_sg_symbol_H-M P-1
_cod_database_code 7002247

loop_
_symmetry_equiv_pos_as_xyz
'x, y, z'
'-x, -y, -z'

loop_
_atom_site_label
_atom_site_type_symbol
_atom_site_fract_x
_atom_site_fract_y
_atom_site_fract_z
_atom_site_U_iso_or_equiv
_atom_site_adp_type
_atom_site_occupancy
_atom_site_symmetry_multiplicity
_atom_site_calc_flag
_atom_site_refinement_flags
_atom_site_disorder_assembly
_atom_site_disorder_group
C1 C 0.9634(4) 0.8791(3) 0.63838(19) 0.0154(5) Uani 1 1 d . . .
C11 C 0.9593(4) 0.8218(3) 0.74678(18) 0.0144(5) Uani 1 1 d . . .
C12 C 1.1622(5) 0.8761(3) 0.8143(2) 0.0193(5) Uani 1 1 d . . .
C13 C 1.1762(5) 0.8402(4) 0.9171(2) 0.0231(6) Uani 1 1 d . . .
C14 C 0.9899(5) 0.7506(4) 0.9557(2) 0.0244(6) Uani 1 1 d . . .
C15 C 0.7883(5) 0.6983(4) 0.8898(2) 0.0238(6) Uani 1 1 d . . .
C16 C 0.7705(5) 0.7338(3) 0.7859(2) 0.0194(5) Uani 1 1 d . . .
C2 C 0.5722(4) 0.5778(3) 0.48972(19) 0.0152(5) Uani 1 1 d . . .
C21 C 0.5722(4) 0.6306(3) 0.38133(18) 0.0129(5) Uani 1 1 d . . .
C26 C 0.3836(5) 0.7301(3) 0.3347(2) 0.0176(5) Uani 1 1 d . . .
C25 C 0.3802(5) 0.7693(3) 0.2321(2) 0.0204(6) Uani 1 1 d . . .
C24 C 0.5618(5) 0.7092(3) 0.1755(2) 0.0204(5) Uani 1 1 d . . .
C23 C 0.7497(5) 0.6110(3) 0.2216(2) 0.0204(5) Uani 1 1 d . . .
C22 C 0.7554(5) 0.5730(3) 0.3248(2) 0.0165(5) Uani 1 1 d . . .
N1 N 0.8281(4) 0.7965(3) 0.55684(17) 0.0165(5) Uani 1 1 d . . .
N2 N 0.6928(4) 0.6507(3) 0.56987(16) 0.0157(4) Uani 1 1 d . . .
O1 O 1.0924(3) 1.0035(2) 0.62132(14) 0.0220(4) Uani 1 1 d . . .
H1 H 0.841(5) 0.840(4) 0.499(3) 0.020(8) Uiso 1 1 d . . .
H12 H 1.287(5) 0.934(4) 0.785(2) 0.017(7) Uiso 1 1 d . . .
H13 H 1.323(6) 0.875(5) 0.960(3) 0.032(9) Uiso 1 1 d . . .
H14 H 1.001(6) 0.722(5) 1.028(3) 0.034(9) Uiso 1 1 d . . .
H15 H 0.644(6) 0.645(5) 0.919(3) 0.033(9) Uiso 1 1 d . . .
H16 H 0.633(6) 0.691(4) 0.738(2) 0.022(8) Uiso 1 1 d . . .
H26 H 0.255(6) 0.768(4) 0.373(2) 0.021(8) Uiso 1 1 d . . .
H25 H 0.250(6) 0.835(4) 0.196(2) 0.020(8) Uiso 1 1 d . . .
H24 H 0.554(6) 0.733(5) 0.103(3) 0.032(9) Uiso 1 1 d . . .
H23 H 0.879(6) 0.570(4) 0.184(3) 0.030(9) Uiso 1 1 d . . .
H22 H 0.885(6) 0.507(4) 0.359(3) 0.031(9) Uiso 1 1 d . . .

loop_
_atom_site_aniso_label
_atom_site_aniso_U_11
_atom_site_aniso_U_22
_atom_site_aniso_U_33
_atom_site_aniso_U_23
_atom_site_aniso_U_13
_atom_site_aniso_U_12
C1 0.0169(12) 0.0125(11) 0.0166(12) 0.0002(9) 0.0008(9) -0.0021(9)
C11 0.0176(12) 0.0108(11) 0.0144(12) -0.0014(9) 0.0001(9) 0.0001(9)
C12 0.0181(12) 0.0186(12) 0.0204(13) 0.0021(10) -0.0016(10) -0.0036(10)
C13 0.0238(14) 0.0254(14) 0.0188(13) 0.0001(10) -0.0039(10) -0.0034(11)
C14 0.0310(15) 0.0265(14) 0.0156(13) 0.0001(10) 0.0015(11) -0.0034(11)
C15 0.0275(14) 0.0264(14) 0.0180(13) -0.0024(11) 0.0060(11) -0.0064(11)
C16 0.0181(12) 0.0212(13) 0.0184(12) -0.0042(10) 0.0012(10) -0.0058(10)
C2 0.0169(12) 0.0120(11) 0.0170(12) 0.0009(9) 0.0030(9) -0.0005(9)
C21 0.0139(11) 0.0108(11) 0.0135(11) -0.0007(8) 0.0006(8) -0.0050(8)
C26 0.0173(12) 0.0153(12) 0.0202(13) 0.0014(9) 0.0017(10) -0.0006(9)
C25 0.0208(13) 0.0172(12) 0.0218(13) 0.0043(10) -0.0049(10) -0.0014(10)
C24 0.0270(14) 0.0190(13) 0.0146(12) 0.0016(10) 0.0004(10) -0.0063(10)
C23 0.0233(13) 0.0200(13) 0.0189(13) -0.0013(10) 0.0078(10) -0.0032(10)
C22 0.0153(12) 0.0154(12) 0.0180(12) 0.0016(9) -0.0011(9) -0.0003(9)
N1 0.0217(11) 0.0148(10) 0.0126(10) 0.0032(8) -0.0012(8) -0.0076(8)
N2 0.0169(10) 0.0128(10) 0.0173(10) 0.0005(8) 0.0013(8) -0.0045(8)
O1 0.0262(10) 0.0190(9) 0.0195(9) 0.0030(7) -0.0039(7) -0.0119(7)

loop_
_atom_type_symbol
_atom_type_description
_atom_type_scat_dispersion_real
_atom_type_scat_dispersion_imag
_atom_type_scat_source
C C 0.0033 0.0016 'International Tables Vol C Tables 4.2.6.8 and 6.1.1.4'
H H 0.0000 0.0000 'International Tables Vol C Tables 4.2.6.8 and 6.1.1.4'
N N 0.0061 0.0033 'International Tables Vol C Tables 4.2.6.8 and 6.1.1.4'
O O 0.0106 0.0060 'International Tables Vol C Tables 4.2.6.8 and 6.1.1.4'

loop_
_geom_angle_atom_site_label_1
_geom_angle_atom_site_label_2
_geom_angle_atom_site_label_3
_geom_angle
_geom_angle_site_symmetry_1
_geom_angle_site_symmetry_3
_geom_angle_publ_flag
O1 C1 N1 118.3(2) . . ?
O1 C1 C11 119.6(2) . . ?
N1 C1 C11 122.1(2) . . ?
C16 C11 C12 118.9(2) . . ?
C16 C11 C1 126.6(2) . . ?
C12 C11 C1 114.3(2) . . ?
C13 C12 C11 120.4(2) . . ?
C13 C12 H12 123.3(18) . . ?
C11 C12 H12 116.2(18) . . ?
C12 C13 C14 120.6(3) . . ?
C12 C13 H13 118(2) . . ?
C14 C13 H13 122(2) . . ?
C15 C14 C13 119.2(3) . . ?
C15 C14 H14 120(2) . . ?
C13 C14 H14 121(2) . . ?
C14 C15 C16 121.0(3) . . ?
C14 C15 H15 119.5(19) . . ?
C16 C15 H15 119(2) . . ?
C15 C16 C11 119.8(2) . . ?
C15 C16 H16 121.2(19) . . ?
C11 C16 H16 118.9(18) . . ?
N2 C2 C2 114.8(3) . 2_666 ?
N2 C2 C21 126.8(2) . . ?
C2 C2 C21 118.4(3) 2_666 . ?
C22 C21 C26 119.8(2) . . ?
C22 C21 C2 119.5(2) . . ?
C26 C21 C2 120.7(2) . . ?
C25 C26 C21 119.7(2) . . ?
C25 C26 H26 120.2(19) . . ?
C21 C26 H26 120.1(19) . . ?
C26 C25 C24 120.3(2) . . ?
C26 C25 H25 122.2(18) . . ?
C24 C25 H25 117.4(18) . . ?
C25 C24 C23 120.1(2) . . ?
C25 C24 H24 120(2) . . ?
C23 C24 H24 120(2) . . ?
C24 C23 C22 119.8(2) . . ?
C24 C23 H23 121(2) . . ?
C22 C23 H23 119(2) . . ?
C21 C22 C23 120.3(2) . . ?
C21 C22 H22 118(2) . . ?
C23 C22 H22 122(2) . . ?
N2 N1 C1 121.1(2) . . ?
N2 N1 H1 124(2) . . ?
C1 N1 H1 115(2) . . ?
C2 N2 N1 118.0(2) . . ?

loop_
_geom_bond_atom_site_label_1
_geom_bond_atom_site_label_2
_geom_bond_distance
_geom_bond_site_symmetry_2
_geom_bond_publ_flag
C1 O1 1.218(3) . ?
C1 N1 1.357(3) . ?
C1 C11 1.489(3) . ?
C11 C16 1.383(3) . ?
C11 C12 1.391(3) . ?
C12 C13 1.365(4) . ?
C12 H12 0.94(3) . ?
C13 C14 1.374(4) . ?
C13 H13 0.96(4) . ?
C14 C15 1.371(4) . ?
C14 H14 0.96(4) . ?
C15 C16 1.377(4) . ?
C15 H15 1.00(3) . ?
C16 H16 0.97(3) . ?
C2 N2 1.277(3) . ?
C2 C2 1.469(5) 2_666 ?
C2 C21 1.476(3) . ?
C21 C22 1.374(3) . ?
C21 C26 1.385(3) . ?
C26 C25 1.372(4) . ?
C26 H26 0.95(3) . ?
C25 C24 1.374(4) . ?
C25 H25 0.96(3) . ?
C24 C23 1.374(4) . ?
C24 H24 0.96(3) . ?
C23 C22 1.376(4) . ?
C23 H23 0.95(3) . ?
C22 H22 0.95(3) . ?
N1 N2 1.356(3) . ?
N1 H1 0.84(3) . ?

loop_
_geom_hbond_atom_site_label_D
_geom_hbond_atom_site_label_H
_geom_hbond_atom_site_label_A
_geom_hbond_distance_DH
_geom_hbond_distance_HA
_geom_hbond_distance_DA
_geom_hbond_angle_DHA
_geom_hbond_site_symmetry_A
N1 H1 O1 0.84(3) 2.06(3) 2.882(3) 166(3) 2_776

loop_
_geom_torsion_atom_site_label_1
_geom_torsion_atom_site_label_2
_geom_torsion_atom_site_label_3
_geom_torsion_atom_site_label_4
_geom_torsion
_geom_torsion_site_symmetry_1
_geom_torsion_site_symmetry_2
_geom_torsion_site_symmetry_3
_geom_torsion_site_symmetry_4
_geom_torsion_publ_flag
O1 C1 C11 C16 154.5(3) . . . . ?
N1 C1 C11 C16 -25.9(4) . . . . ?
O1 C1 C11 C12 -20.7(3) . . . . ?
N1 C1 C11 C12 158.9(2) . . . . ?
C16 C11 C12 C13 1.1(4) . . . . ?
C1 C11 C12 C13 176.7(2) . . . . ?
C11 C12 C13 C14 -0.2(4) . . . . ?
C12 C13 C14 C15 -0.4(4) . . . . ?
C13 C14 C15 C16 0.2(5) . . . . ?
C14 C15 C16 C11 0.7(4) . . . . ?
C12 C11 C16 C15 -1.3(4) . . . . ?
C1 C11 C16 C15 -176.3(3) . . . . ?
N2 C2 C21 C22 83.2(3) . . . . ?
C2 C2 C21 C22 -94.4(3) 2_666 . . . ?
N2 C2 C21 C26 -100.0(3) . . . . ?
C2 C2 C21 C26 82.4(3) 2_666 . . . ?
C22 C21 C26 C25 0.5(4) . . . . ?
C2 C21 C26 C25 -176.3(2) . . . . ?
C21 C26 C25 C24 0.4(4) . . . . ?
C26 C25 C24 C23 -0.7(4) . . . . ?
C25 C24 C23 C22 0.1(4) . . . . ?
C26 C21 C22 C23 -1.2(4) . . . . ?
C2 C21 C22 C23 175.7(2) . . . . ?
C24 C23 C22 C21 0.9(4) . . . . ?
O1 C1 N1 N2 175.8(2) . . . . ?
C11 C1 N1 N2 -3.8(4) . . . . ?
C2 C2 N2 N1 -179.2(2) 2_666 . . . ?
C21 C2 N2 N1 3.1(4) . . . . ?
C1 N1 N2 C2 -179.1(2) . . . . ?
